data_2013191
loop_
_publ_author_name
'Liu, Qingjian'
'Li, Yizhi'
'Shi, Daqing'
'Xu, Jianhua'

_publ_section_title
4,5,9,10-Tetrahydro-4-methyl-2-phenyl-9,10-epoxy-3<i>H</i>,10a<i>H</i>-cyclobuta[<i>a</i>]benzo[2,3,4-<i>de</i>]isoquinoline-3,5-dione
_journal_issue 1
_journal_name_full 'Acta Crystallographica Section C'
_journal_page_first o36
_journal_page_last o37
_journal_paper_doi 10.1107/S0108270102021650
_journal_volume 59
_journal_year 2003
_chemical_formula_moiety 'C21 H15 N O3'
_chemical_formula_sum 'C21 H15 N O3'
_chemical_formula_weight 329.34
_chemical_melting_point 447.8(8)
_chemical_name_systematic
;
4,5,9,10-Tetrahydro-4-methyl-2-phenyl-9,10-epoxy-
3H,10aH-cyclobuta[a]benzo[2,3,4-de]isoquinoline-3,5-dione
;
_space_group_IT_number 14
_symmetry_cell_setting monoclinic
_symmetry_space_group_name_Hall '-P 2ybc'
_symmetry_space_group_name_H-M 'P 1 21/c 1'
_atom_sites_solution_hydrogens geom
_atom_sites_solution_primary direct
_atom_sites_solution_secondary difmap
_cell_angle_alpha 90
_cell_angle_beta 114.150(10)
_cell_angle_gamma 90
_cell_formula_units_Z 4
_cell_length_a 14.801(3)
_cell_length_b 8.306(2)
_cell_length_c 14.441(2)
_cell_measurement_reflns_used 25
_cell_measurement_temperature 288(2)
_cell_measurement_theta_max 12.57
_cell_measurement_theta_min 2.96
_cell_volume 1620.0(6)
_computing_cell_refinement XSCANS
_computing_data_collection 'XSCANS (Siemens, 1994)'
_computing_data_reduction 'SHELXTL (Sheldrick, 1997)'
_computing_molecular_graphics SHELXTL
_computing_publication_material SHELXTL
_computing_structure_refinement SHELXTL
_computing_structure_solution SHELXTL
_diffrn_ambient_temperature 288(2)
_diffrn_measured_fraction_theta_full 1.00
_diffrn_measured_fraction_theta_max 1.00
_diffrn_measurement_device_type 'Siemens P4'
_diffrn_measurement_method \w
_diffrn_radiation_monochromator graphite
_diffrn_radiation_source 'normal-focus sealed tube'
_diffrn_radiation_type MoK\a
_diffrn_radiation_wavelength 0.71073
_diffrn_reflns_av_R_equivalents 0.011
_diffrn_reflns_av_sigmaI/netI 0.034
_diffrn_reflns_limit_h_max 16
_diffrn_reflns_limit_h_min -17
_diffrn_reflns_limit_k_max 0
_diffrn_reflns_limit_k_min -9
_diffrn_reflns_limit_l_max 17
_diffrn_reflns_limit_l_min 0
_diffrn_reflns_number 3306
_diffrn_reflns_theta_full 25.00
_diffrn_reflns_theta_max 25.00
_diffrn_reflns_theta_min 1.51
_diffrn_standards_decay_% 4.81
_diffrn_standards_interval_count 97
_diffrn_standards_number 3
_exptl_absorpt_coefficient_mu 0.091
_exptl_absorpt_correction_type none
_exptl_crystal_colour colourless
_exptl_crystal_density_diffrn 1.350
_exptl_crystal_density_meas ?
_exptl_crystal_density_method 'not measured'
_exptl_crystal_description prism
_exptl_crystal_F_000 688
_exptl_crystal_size_max 0.34
_exptl_crystal_size_mid 0.30
_exptl_crystal_size_min 0.25
_refine_diff_density_max 0.19
_refine_diff_density_min -0.12
_refine_ls_extinction_coef 0.0108(15)
_refine_ls_extinction_method 'SHELXTL (Sheldrick, 1997)'
_refine_ls_goodness_of_fit_ref 0.968
_refine_ls_hydrogen_treatment constr
_refine_ls_matrix_type full
_refine_ls_number_parameters 228
_refine_ls_number_reflns 2852
_refine_ls_number_restraints 0
_refine_ls_restrained_S_all 0.968
_refine_ls_R_factor_all 0.068
_refine_ls_R_factor_gt 0.041
_refine_ls_shift/su_max 0.001
_refine_ls_shift/su_mean 0.000
_refine_ls_structure_factor_coef Fsqd
_refine_ls_weighting_details 'calc w = 1/[\s^2^(Fo^2^)+(0.0603P)^2^] where P=(Fo^2^+2Fc^2^)/3'
_refine_ls_weighting_scheme calc
_refine_ls_wR_factor_gt 0.100
_refine_ls_wR_factor_ref 0.110
_reflns_number_gt 1870
_reflns_number_total 2852
_reflns_threshold_expression I>2\s(I)
_cod_data_source_file ob1086.cif
_cod_data_source_block I
_cod_depositor_comments
;
The following automatic conversions were performed:
'_symmetry_cell_setting' value 'Monoclinic' changed to 'monoclinic'
according to '/home/saulius/struct/CIF-dictionaries/cif_core.dic'
dictionary named 'cif_core.dic' version 2.4.1 from 2010-06-29.

Automatic conversion script
Id: cif_fix_enum 1527 2010-12-29 10:47:43Z saulius 

The following automatic conversions were performed:

'_chemical_melting_point' value '447.0-448.5' was changed to
'447.8(8)' - the average value was taken and precision was estimated.

Automatic conversion script
Id: cif_fix_values 1646 2011-03-28 12:23:43Z adriana 

The following automatic conversions were performed:

'_chemical_melting_point' value '447.0-448.5' was changed to
'447.8(8)' - the average value was taken and precision was
estimated.

'_symmetry_cell_setting' value 'Monoclinic' changed to
'monoclinic' according to
/home/saulius/struct/CIF-dictionaries/cif_core.dic dictionary named
'cif_core.dic' version 2.4.1 from 2010-06-29.

Automatic conversion script
Id: cif_fix_values 1715 2011-07-08 13:25:40Z adriana 

The following automatic conversions were performed:

'_exptl_crystal_density_meas' value 'not measured' was changed to '?'
- the value is perceived as not measured.

Automatic conversion script
Id: cif_fix_values 3008 2015-01-20 13:52:24Z robertas 
;
_cod_original_sg_symbol_H-M 'P 21/c'
_cod_database_code 2013191
_cod_database_fobs_code 2013191

loop_
_symmetry_equiv_pos_as_xyz
'x, y, z'
'-x, y+1/2, -z+1/2'
'-x, -y, -z'
'x, -y-1/2, z-1/2'

loop_
_atom_site_label
_atom_site_fract_x
_atom_site_fract_y
_atom_site_fract_z
_atom_site_U_iso_or_equiv
_atom_site_adp_type
_atom_site_calc_flag
_atom_site_refinement_flags
_atom_site_occupancy
_atom_site_disorder_assembly
_atom_site_disorder_group
_atom_site_type_symbol
O1 0.35670(11) 0.74281(17) 0.75866(12) 0.0741(5) Uani d . 1 . . O
O2 0.09075(11) 0.10703(19) 0.73214(12) 0.0820(5) Uani d . 1 . . O
O3 0.41892(10) 0.21136(18) 0.85811(10) 0.0682(4) Uani d . 1 . . O
N 0.25531(11) 0.15509(18) 0.79497(11) 0.0495(4) Uani d . 1 . . N
C1 0.18484(14) 0.1236(2) 0.51476(13) 0.0520(5) Uani d . 1 . . C
H1 0.1461 0.1845 0.5386 0.062 Uiso calc R 1 . . H
C2 0.14094(16) 0.0065(2) 0.44205(15) 0.0635(6) Uani d . 1 . . C
H2 0.0731 -0.0110 0.4175 0.076 Uiso calc R 1 . . H
C3 0.1971(2) -0.0838(3) 0.40607(16) 0.0710(7) Uani d . 1 . . C
H3 0.1671 -0.1613 0.3564 0.085 Uiso calc R 1 . . H
C4 0.2971(2) -0.0601(3) 0.44305(17) 0.0694(6) Uani d . 1 . . C
H4 0.3351 -0.1230 0.4193 0.083 Uiso calc R 1 . . H
C5 0.34211(15) 0.0569(2) 0.51554(15) 0.0572(5) Uani d . 1 . . C
H5 0.4101 0.0727 0.5398 0.069 Uiso calc R 1 . . H
C6 0.28605(13) 0.1513(2) 0.55247(12) 0.0429(4) Uani d . 1 . . C
C7 0.33513(12) 0.2805(2) 0.62437(13) 0.0439(4) Uani d . 1 . . C
C8 0.41512(13) 0.3685(3) 0.64237(15) 0.0565(5) Uani d . 1 . . C
H8 0.4611 0.3676 0.6137 0.068 Uiso calc R 1 . . H
C9 0.40689(13) 0.4707(2) 0.72465(15) 0.0524(5) Uani d . 1 . . C
H9 0.4628 0.4566 0.7906 0.063 Uiso calc R 1 . . H
C10 0.31514(12) 0.3632(2) 0.71184(12) 0.0414(4) Uani d . 1 . . C
C11 0.21737(12) 0.4456(2) 0.68406(12) 0.0410(4) Uani d . 1 . . C
C12 0.20140(14) 0.6046(2) 0.65098(14) 0.0499(5) Uani d . 1 . . C
C13 0.28495(16) 0.7059(2) 0.65566(16) 0.0620(6) Uani d . 1 . . C
H13 0.2694 0.7930 0.6058 0.074 Uiso calc R 1 . . H
C14 0.38572(15) 0.6423(3) 0.69479(16) 0.0610(6) Uani d . 1 . . C
H14 0.4297 0.6928 0.6677 0.073 Uiso calc R 1 . . H
C15 0.10765(16) 0.6708(3) 0.62188(15) 0.0669(6) Uani d . 1 . . C
H15 0.0967 0.7769 0.5994 0.080 Uiso calc R 1 . . H
C16 0.03092(16) 0.5828(3) 0.62561(17) 0.0730(7) Uani d . 1 . . C
H16 -0.0316 0.6287 0.6046 0.088 Uiso calc R 1 . . H
C17 0.04622(14) 0.4272(3) 0.66034(16) 0.0626(6) Uani d . 1 . . C
H17 -0.0056 0.3678 0.6637 0.075 Uiso calc R 1 . . H
C18 0.13970(12) 0.3585(2) 0.69047(13) 0.0455(5) Uani d . 1 . . C
C19 0.15751(14) 0.1975(2) 0.73739(15) 0.0530(5) Uani d . 1 . . C
C20 0.33582(14) 0.2413(2) 0.79644(13) 0.0465(5) Uani d . 1 . . C
C21 0.27420(18) 0.0144(3) 0.86272(17) 0.0745(7) Uani d . 1 . . C
H21A 0.2496 0.0357 0.9136 0.089 Uiso calc R 1 . . H
H21B 0.3441 -0.0058 0.8949 0.089 Uiso calc R 1 . . H
H21C 0.2412 -0.0782 0.8238 0.089 Uiso calc R 1 . . H

loop_
_atom_site_aniso_label
_atom_site_aniso_U_11
_atom_site_aniso_U_22
_atom_site_aniso_U_33
_atom_site_aniso_U_12
_atom_site_aniso_U_13
_atom_site_aniso_U_23
O1 0.0886(11) 0.0617(9) 0.0829(11) -0.0223(8) 0.0462(9) -0.0217(8)
O2 0.0780(10) 0.0791(11) 0.0971(12) -0.0341(9) 0.0441(9) -0.0027(9)
O3 0.0545(8) 0.0909(11) 0.0569(9) 0.0177(8) 0.0204(7) 0.0148(8)
N 0.0630(10) 0.0419(9) 0.0497(9) -0.0040(8) 0.0292(8) 0.0013(7)
C1 0.0569(12) 0.0506(12) 0.0452(11) 0.0032(10) 0.0177(9) -0.0040(9)
C2 0.0735(14) 0.0588(13) 0.0470(12) -0.0068(11) 0.0134(11) -0.0049(11)
C3 0.108(2) 0.0537(13) 0.0452(12) -0.0020(14) 0.0256(13) -0.0066(10)
C4 0.110(2) 0.0563(14) 0.0580(14) 0.0115(13) 0.0505(14) -0.0040(11)
C5 0.0717(13) 0.0584(12) 0.0506(12) 0.0091(11) 0.0344(10) 0.0022(10)
C6 0.0535(11) 0.0442(11) 0.0335(9) 0.0053(9) 0.0203(8) 0.0037(8)
C7 0.0419(10) 0.0507(11) 0.0421(10) 0.0034(9) 0.0204(8) 0.0007(9)
C8 0.0469(11) 0.0725(14) 0.0598(12) -0.0047(10) 0.0318(10) -0.0076(11)
C9 0.0406(10) 0.0641(13) 0.0538(12) -0.0125(9) 0.0204(9) -0.0079(10)
C10 0.0381(9) 0.0486(11) 0.0390(10) -0.0046(8) 0.0173(8) -0.0033(8)
C11 0.0422(10) 0.0460(11) 0.0369(9) -0.0040(8) 0.0183(8) -0.0059(8)
C12 0.0584(12) 0.0511(12) 0.0446(11) 0.0028(10) 0.0255(9) 0.0034(9)
C13 0.0840(15) 0.0507(13) 0.0619(13) -0.0062(11) 0.0405(12) 0.0049(10)
C14 0.0695(14) 0.0583(13) 0.0685(13) -0.0218(11) 0.0418(11) -0.0114(11)
C15 0.0751(15) 0.0677(14) 0.0624(13) 0.0233(12) 0.0328(12) 0.0183(11)
C16 0.0528(13) 0.0994(19) 0.0667(15) 0.0257(13) 0.0244(11) 0.0164(14)
C17 0.0423(11) 0.0914(17) 0.0576(13) -0.0033(11) 0.0240(10) -0.0018(12)
C18 0.0432(10) 0.0547(12) 0.0422(10) -0.0045(9) 0.0212(8) -0.0055(9)
C19 0.0567(12) 0.0564(13) 0.0553(12) -0.0148(11) 0.0326(10) -0.0106(10)
C20 0.0491(11) 0.0509(11) 0.0421(10) 0.0044(9) 0.0214(9) -0.0060(9)
C21 0.1095(18) 0.0518(13) 0.0729(15) 0.0046(12) 0.0481(14) 0.0109(11)

loop_
_atom_type_symbol
_atom_type_description
_atom_type_scat_dispersion_real
_atom_type_scat_dispersion_imag
_atom_type_scat_source
C C 0.0033 0.0016 'International Tables Vol C Tables 4.2.6.8 and 6.1.1.4'
H H 0.0000 0.0000 'International Tables Vol C Tables 4.2.6.8 and 6.1.1.4'
N N 0.0061 0.0033 'International Tables Vol C Tables 4.2.6.8 and 6.1.1.4'
O O 0.0106 0.0060 'International Tables Vol C Tables 4.2.6.8 and 6.1.1.4'

loop_
_geom_angle_atom_site_label_1
_geom_angle_atom_site_label_2
_geom_angle_atom_site_label_3
_geom_angle
_geom_angle_publ_flag
C14 O1 C13 60.52(13) yes
C20 N C19 123.96(16) no
C20 N C21 118.14(17) no
C19 N C21 117.81(16) no
C2 C1 C6 120.71(18) no
C2 C1 H1 119.6 no
C6 C1 H1 119.6 no
C3 C2 C1 120.3(2) no
C3 C2 H2 119.9 no
C1 C2 H2 119.9 no
C4 C3 C2 120.0(2) no
C4 C3 H3 120.0 no
C2 C3 H3 120.0 no
C3 C4 C5 120.4(2) no
C3 C4 H4 119.8 no
C5 C4 H4 119.8 no
C4 C5 C6 120.4(2) no
C4 C5 H5 119.8 no
C6 C5 H5 119.8 no
C1 C6 C5 118.15(17) no
C1 C6 C7 122.88(16) no
C5 C6 C7 118.87(16) no
C8 C7 C6 133.57(16) no
C8 C7 C10 92.76(14) yes
C6 C7 C10 133.64(15) no
C7 C8 C9 96.42(15) yes
C7 C8 H8 131.8 no
C9 C8 H8 131.8 no
C14 C9 C8 112.80(17) no
C14 C9 C10 116.21(16) no
C8 C9 C10 86.09(13) yes
C14 C9 H9 113.0 no
C8 C9 H9 113.0 no
C10 C9 H9 113.0 no
C11 C10 C20 112.00(14) no
C11 C10 C7 117.64(13) no
C20 C10 C7 108.29(14) no
C11 C10 C9 117.68(15) no
C20 C10 C9 113.83(14) no
C7 C10 C9 84.55(12) yes
C12 C11 C18 119.14(17) no
C12 C11 C10 122.36(16) no
C18 C11 C10 118.50(16) no
C15 C12 C11 119.21(18) no
C15 C12 C13 120.28(19) no
C11 C12 C13 120.28(17) no
C14 C13 O1 58.73(13) yes
C14 C13 C12 121.10(18) no
O1 C13 C12 114.37(16) no
C14 C13 H13 116.6 no
O1 C13 H13 116.6 no
C12 C13 H13 116.6 no
O1 C14 C13 60.74(13) yes
O1 C14 C9 117.07(17) no
C13 C14 C9 121.33(17) no
O1 C14 H14 115.5 no
C13 C14 H14 115.5 no
C9 C14 H14 115.5 no
C16 C15 C12 121.3(2) no
C16 C15 H15 119.4 no
C12 C15 H15 119.4 no
C15 C16 C17 120.1(2) no
C15 C16 H16 120.0 no
C17 C16 H16 120.0 no
C16 C17 C18 119.67(19) no
C16 C17 H17 120.2 no
C18 C17 H17 120.2 no
C17 C18 C11 120.56(18) no
C17 C18 C19 118.93(17) no
C11 C18 C19 120.31(16) no
O2 C19 N 120.07(19) no
O2 C19 C18 122.89(19) no
N C19 C18 116.91(16) no
O3 C20 N 120.90(18) no
O3 C20 C10 122.52(17) no
N C20 C10 116.37(15) no
N C21 H21A 109.5 no
N C21 H21B 109.5 no
H21A C21 H21B 109.5 no
N C21 H21C 109.5 no
H21A C21 H21C 109.5 no
H21B C21 H21C 109.5 no

loop_
_geom_bond_atom_site_label_1
_geom_bond_atom_site_label_2
_geom_bond_site_symmetry_2
_geom_bond_distance
_geom_bond_publ_flag
O1 C14 . 1.434(2) yes
O1 C13 . 1.464(2) yes
O2 C19 . 1.219(2) no
O3 C20 . 1.213(2) no
N C20 . 1.383(2) no
N C19 . 1.388(2) no
N C21 . 1.475(2) no
C1 C2 . 1.383(3) no
C1 C6 . 1.388(2) no
C1 H1 . 0.9300 no
C2 C3 . 1.370(3) no
C2 H2 . 0.9300 no
C3 C4 . 1.367(3) no
C3 H3 . 0.9300 no
C4 C5 . 1.383(3) no
C4 H4 . 0.9300 no
C5 C6 . 1.397(2) no
C5 H5 . 0.9300 no
C6 C7 . 1.463(2) no
C7 C8 . 1.324(2) yes
C7 C10 . 1.569(2) yes
C8 C9 . 1.505(3) yes
C8 H8 . 0.9300 no
C9 C14 . 1.485(3) yes
C9 C10 . 1.572(2) yes
C9 H9 . 0.9800 no
C10 C11 . 1.500(2) no
C10 C20 . 1.518(3) no
C11 C12 . 1.391(3) no
C11 C18 . 1.393(2) no
C12 C15 . 1.388(2) no
C12 C13 . 1.474(3) no
C13 C14 . 1.460(3) yes
C13 H13 . 0.9800 no
C14 H14 . 0.9800 no
C15 C16 . 1.370(3) no
C15 H15 . 0.9300 no
C16 C17 . 1.372(3) no
C16 H16 . 0.9300 no
C17 C18 . 1.391(2) no
C17 H17 . 0.9300 no
C18 C19 . 1.474(3) no
C21 H21A . 0.9600 no
C21 H21B . 0.9600 no
C21 H21C . 0.9600 no

loop_
_geom_hbond_atom_site_label_D
_geom_hbond_atom_site_label_H
_geom_hbond_atom_site_label_A
_geom_hbond_site_symmetry_A
_geom_hbond_distance_DH
_geom_hbond_distance_HA
_geom_hbond_distance_DA
_geom_hbond_angle_DHA
C4 H4 O1 4_565 0.93 2.66 3.478(2) 147
C14 H14 O3 2_656 0.98 2.42 3.329(2) 154

loop_
_geom_torsion_atom_site_label_1
_geom_torsion_atom_site_label_2
_geom_torsion_atom_site_label_3
_geom_torsion_atom_site_label_4
_geom_torsion
_geom_torsion_publ_flag
C6 C1 C2 C3 -0.1(3) no
C1 C2 C3 C4 1.0(3) no
C2 C3 C4 C5 -1.2(3) no
C3 C4 C5 C6 0.5(3) no
C2 C1 C6 C5 -0.5(3) no
C2 C1 C6 C7 175.89(17) no
C4 C5 C6 C1 0.3(3) no
C4 C5 C6 C7 -176.23(17) no
C1 C6 C7 C8 -150.5(2) yes
C5 C6 C7 C8 25.9(3) no
C1 C6 C7 C10 32.0(3) no
C5 C6 C7 C10 -151.62(18) no
C6 C7 C8 C9 178.42(19) no
C10 C7 C8 C9 -3.40(16) yes
C7 C8 C9 C14 -113.44(18) no
C7 C8 C9 C10 3.40(16) no
C8 C7 C10 C11 121.73(17) yes
C6 C7 C10 C11 -60.1(3) no
C8 C7 C10 C20 -110.07(16) no
C6 C7 C10 C20 68.1(2) yes
C8 C7 C10 C9 3.25(15) no
C6 C7 C10 C9 -178.57(19) no
C14 C9 C10 C11 -7.8(2) no
C8 C9 C10 C11 -121.30(15) no
C14 C9 C10 C20 -141.72(17) no
C8 C9 C10 C20 104.74(16) no
C14 C9 C10 C7 110.68(17) no
C8 C9 C10 C7 -2.86(13) no
C20 C10 C11 C12 147.24(17) no
C7 C10 C11 C12 -86.4(2) no
C9 C10 C11 C12 12.5(2) no
C20 C10 C11 C18 -33.7(2) no
C7 C10 C11 C18 92.75(19) no
C9 C10 C11 C18 -168.41(15) no
C18 C11 C12 C15 -2.2(3) no
C10 C11 C12 C15 176.91(16) no
C18 C11 C12 C13 172.26(16) no
C10 C11 C12 C13 -8.6(3) no
C14 O1 C13 C12 112.8(2) no
C15 C12 C13 C14 174.41(18) no
C11 C12 C13 C14 0.0(3) no
C15 C12 C13 O1 107.5(2) no
C11 C12 C13 O1 -66.9(2) no
C13 O1 C14 C9 -112.5(2) no
C12 C13 C14 O1 -101.39(19) no
O1 C13 C14 C9 105.6(2) no
C12 C13 C14 C9 4.2(3) no
C8 C9 C14 O1 167.69(16) no
C10 C9 C14 O1 70.5(2) no
C8 C9 C14 C13 97.0(2) no
C10 C9 C14 C13 -0.1(3) no
C11 C12 C15 C16 0.3(3) no
C13 C12 C15 C16 -174.13(19) no
C12 C15 C16 C17 1.2(3) no
C15 C16 C17 C18 -0.8(3) no
C16 C17 C18 C11 -1.1(3) no
C16 C17 C18 C19 173.75(19) no
C12 C11 C18 C17 2.6(3) no
C10 C11 C18 C17 -176.55(15) no
C12 C11 C18 C19 -172.16(16) no
C10 C11 C18 C19 8.7(2) no
C20 N C19 O2 172.63(17) no
C21 N C19 O2 -10.8(3) no
C20 N C19 C18 -11.5(2) no
C21 N C19 C18 165.13(16) no
C17 C18 C19 O2 16.0(3) no
C11 C18 C19 O2 -169.19(17) no
C17 C18 C19 N -159.79(17) no
C11 C18 C19 N 15.0(2) yes
C19 N C20 O3 169.97(17) no
C21 N C20 O3 -6.6(3) no
C19 N C20 C10 -15.2(2) no
C21 N C20 C10 168.17(15) no
C11 C10 C20 O3 -148.46(17) no
C7 C10 C20 O3 80.2(2) no
C9 C10 C20 O3 -11.9(2) no
C11 C10 C20 N 36.8(2) yes
C7 C10 C20 N -94.50(17) no
C9 C10 C20 N 173.40(14) no
